data_1556198
loop_
_publ_author_name
'Shirakawa, Seiji'
'Tokuda, Takashi'
'Kasai, Atsuyuki'
'Maruoka, Keiji'

_publ_section_title
;
 Design of chiral bifunctional quaternary phosphonium bromide catalysts
 possessing an amide moiety.
;
_journal_issue 13
_journal_name_full 'Organic letters'
_journal_page_first 3350
_journal_page_last 3353
_journal_paper_doi 10.1021/ol4013926
_journal_volume 15
_journal_year 2013
_chemical_formula_moiety 'C20 H20 O3 S'
_chemical_formula_sum 'C20 H20 O3 S'
_chemical_formula_weight 340.44
_space_group_IT_number 4
_space_group_name_Hall 'P 2yb'
_space_group_name_H-M_alt 'P 1 21 1'
_symmetry_cell_setting monoclinic
_symmetry_Int_Tables_number 4
_symmetry_space_group_name_Hall 'P 2yb'
_symmetry_space_group_name_H-M 'P 1 21 1'
_atom_sites_solution_hydrogens geom
_atom_sites_solution_primary direct
_atom_sites_solution_secondary difmap
_cell_angle_alpha 90.0000
_cell_angle_beta 110.672(3)
_cell_angle_gamma 90.0000
_cell_formula_units_Z 2
_cell_length_a 8.1366(5)
_cell_length_b 12.6020(6)
_cell_length_c 9.5079(5)
_cell_measurement_reflns_used 5003
_cell_measurement_temperature 296
_cell_measurement_theta_max 68.06
_cell_measurement_theta_min 3.50
_cell_volume 912.15(9)
_computing_cell_refinement 'RAPID AUTO'
_computing_data_collection 'RAPID AUTO (Rigaku, ????)'
_computing_data_reduction 'RAPID AUTO'
_computing_molecular_graphics 'CrystalStructure 4.0'
_computing_publication_material 'CrystalStructure 4.0 (Rigaku, 2010)'
_computing_structure_refinement 'SHELXL97 (Sheldrick, 2008)'
_computing_structure_solution SIR97
_diffrn_ambient_temperature 296
_diffrn_detector_area_resol_mean 10.000
_diffrn_measured_fraction_theta_full 0.997
_diffrn_measured_fraction_theta_max 0.997
_diffrn_measurement_device_type 'Rigaku R-AXIS RAPID'
_diffrn_measurement_method \w
_diffrn_radiation_type 'Cu K\a'
_diffrn_radiation_wavelength 1.54187
_diffrn_reflns_av_R_equivalents 0.0342
_diffrn_reflns_limit_h_max 9
_diffrn_reflns_limit_h_min -9
_diffrn_reflns_limit_k_max 15
_diffrn_reflns_limit_k_min -15
_diffrn_reflns_limit_l_max 11
_diffrn_reflns_limit_l_min -11
_diffrn_reflns_number 9696
_diffrn_reflns_theta_full 68.15
_diffrn_reflns_theta_max 68.15
_diffrn_standards_number 0
_exptl_absorpt_coefficient_mu 1.687
_exptl_absorpt_correction_T_max 0.430
_exptl_absorpt_correction_T_min 0.373
_exptl_absorpt_correction_type multi-scan
_exptl_absorpt_process_details 'ABSCOR (Rigaku, 1995)'
_exptl_crystal_colour colorless
_exptl_crystal_density_diffrn 1.239
_exptl_crystal_density_method 'not measured'
_exptl_crystal_description block
_exptl_crystal_F_000 360.00
_exptl_crystal_size_max 0.600
_exptl_crystal_size_mid 0.500
_exptl_crystal_size_min 0.500
_refine_diff_density_max 0.150
_refine_diff_density_min -0.170
_refine_ls_abs_structure_details 'Flack, H. D. (1983), Acta Cryst. A39, 876-881.  1448 Friedel Pairs'
_refine_ls_abs_structure_Flack -0.02(3)
_refine_ls_extinction_method none
_refine_ls_goodness_of_fit_ref 0.989
_refine_ls_hydrogen_treatment constr
_refine_ls_number_parameters 217
_refine_ls_number_reflns 3191
_refine_ls_number_restraints 1
_refine_ls_R_factor_gt 0.0369
_refine_ls_shift/su_max 0.000
_refine_ls_structure_factor_coef Fsqd
_refine_ls_weighting_details 'w = 1/[\s^2^(Fo^2^)+(0.1000P)^2^+0.0000P] where P=(Fo^2^+2Fc^2^)/3'
_refine_ls_weighting_scheme calc
_refine_ls_wR_factor_ref 0.1343
_reflns_number_gt 2692
_reflns_number_total 3191
_reflns_threshold_expression F^2^>2.0\s(F^2^)
_cod_data_source_file ol4013926_si_002.cif
_cod_data_source_block 2X31
_cod_original_cell_volume 912.14(8)
_cod_database_code 1556198

loop_
_symmetry_equiv_pos_site_id
_symmetry_equiv_pos_as_xyz
1 +X,+Y,+Z
2 -X,1/2+Y,-Z

loop_
_atom_site_label
_atom_site_type_symbol
_atom_site_fract_x
_atom_site_fract_y
_atom_site_fract_z
_atom_site_U_iso_or_equiv
_atom_site_adp_type
_atom_site_occupancy
_atom_site_symmetry_multiplicity
_atom_site_calc_flag
_atom_site_refinement_flags
S1 S 0.36712(10) 0.27072(6) 0.19837(8) 0.0600(3) Uani 1.0 2 d .
O2 O 0.1346(3) 0.33903(18) 0.3276(3) 0.0539(5) Uani 1.0 2 d .
O4 O 0.4593(4) 0.1183(3) 0.4900(3) 0.0810(8) Uani 1.0 2 d .
O25 O 0.0465(5) 0.1879(3) 0.4012(5) 0.1127(12) Uani 1.0 2 d .
C3 C 0.3459(4) 0.0955(3) 0.3709(3) 0.0506(7) Uani 1.0 2 d .
C5 C 0.2920(4) -0.0109(3) 0.3121(3) 0.0443(6) Uani 1.0 2 d .
C6 C 0.2309(4) 0.1766(3) 0.2565(3) 0.0495(7) Uani 1.0 2 d .
C7 C 0.1562(4) -0.0048(3) 0.1751(3) 0.0467(6) Uani 1.0 2 d .
C8 C 0.1076(4) 0.1086(3) 0.1282(3) 0.0537(7) Uani 1.0 2 d .
C10 C 0.4447(4) 0.1877(3) 0.0837(4) 0.0546(7) Uani 1.0 2 d .
C11 C 0.1264(5) 0.2357(3) 0.3374(4) 0.0613(8) Uani 1.0 2 d .
C12 C 0.0827(5) -0.0962(3) 0.0997(4) 0.0705(9) Uani 1.0 2 d .
C13 C 0.3789(5) 0.2033(4) -0.0701(4) 0.0717(9) Uani 1.0 2 d .
C14 C 0.3579(4) -0.1080(3) 0.3779(4) 0.0605(8) Uani 1.0 2 d .
C15 C 0.0388(4) 0.4123(3) 0.3965(4) 0.0611(8) Uani 1.0 2 d .
C16 C 0.5718(4) 0.1112(3) 0.1439(4) 0.0688(9) Uani 1.0 2 d .
C17 C 0.2845(5) -0.1986(3) 0.3014(5) 0.0798(11) Uani 1.0 2 d .
C18 C 0.6256(5) 0.0491(4) 0.0484(5) 0.0827(11) Uani 1.0 2 d .
C19 C 0.4381(6) 0.1418(4) -0.1619(5) 0.0891(13) Uani 1.0 2 d .
C20 C 0.1068(5) 0.3966(5) 0.5644(4) 0.0881(12) Uani 1.0 2 d .
C21 C 0.5584(6) 0.0652(4) -0.1042(6) 0.0882(13) Uani 1.0 2 d .
C22 C 0.0883(7) 0.5199(3) 0.3541(6) 0.0948(14) Uani 1.0 2 d .
C23 C 0.1502(6) -0.1925(3) 0.1660(6) 0.0893(12) Uani 1.0 2 d .
C24 C -0.1559(5) 0.3916(4) 0.3258(5) 0.0843(11) Uani 1.0 2 d .
H8A H -0.0142 0.1221 0.1154 0.0644 Uiso 1.0 2 calc R
H8B H 0.1248 0.1240 0.0344 0.0644 Uiso 1.0 2 calc R
H12 H -0.0091 -0.0935 0.0075 0.0846 Uiso 1.0 2 calc R
H13 H 0.2947 0.2554 -0.1115 0.0860 Uiso 1.0 2 calc R
H14 H 0.4487 -0.1114 0.4707 0.0726 Uiso 1.0 2 calc R
H16 H 0.6205 0.1016 0.2475 0.0826 Uiso 1.0 2 calc R
H17 H 0.3265 -0.2646 0.3420 0.0957 Uiso 1.0 2 calc R
H18 H 0.7082 -0.0042 0.0878 0.0992 Uiso 1.0 2 calc R
H19 H 0.3944 0.1533 -0.2651 0.1070 Uiso 1.0 2 calc R
H20A H 0.2326 0.4016 0.6023 0.1057 Uiso 1.0 2 calc R
H20B H 0.0722 0.3278 0.5875 0.1057 Uiso 1.0 2 calc R
H20C H 0.0589 0.4503 0.6104 0.1057 Uiso 1.0 2 calc R
H21 H 0.5959 0.0233 -0.1676 0.1058 Uiso 1.0 2 calc R
H22A H 0.0291 0.5741 0.3890 0.1137 Uiso 1.0 2 calc R
H22B H 0.0544 0.5244 0.2468 0.1137 Uiso 1.0 2 calc R
H22C H 0.2130 0.5296 0.3996 0.1137 Uiso 1.0 2 calc R
H23 H 0.1023 -0.2550 0.1164 0.1072 Uiso 1.0 2 calc R
H24A H -0.1865 0.3811 0.2196 0.1011 Uiso 1.0 2 calc R
H24B H -0.2196 0.4512 0.3432 0.1011 Uiso 1.0 2 calc R
H24C H -0.1855 0.3292 0.3697 0.1011 Uiso 1.0 2 calc R

loop_
_atom_site_aniso_label
_atom_site_aniso_U_11
_atom_site_aniso_U_22
_atom_site_aniso_U_33
_atom_site_aniso_U_12
_atom_site_aniso_U_13
_atom_site_aniso_U_23
S1 0.0761(5) 0.0469(4) 0.0743(5) -0.0071(4) 0.0481(4) -0.0067(4)
O2 0.0652(12) 0.0435(12) 0.0649(12) 0.0027(9) 0.0375(10) -0.0025(10)
O4 0.0906(17) 0.0804(17) 0.0537(12) -0.0115(14) 0.0029(12) -0.0127(13)
O25 0.165(3) 0.0629(17) 0.177(3) 0.0085(18) 0.144(3) 0.0176(19)
C3 0.0546(15) 0.0535(18) 0.0449(14) -0.0033(13) 0.0191(13) -0.0051(12)
C5 0.0447(12) 0.0446(15) 0.0463(13) 0.0022(12) 0.0196(10) -0.0006(12)
C6 0.0583(16) 0.0408(15) 0.0572(16) -0.0001(12) 0.0302(14) 0.0002(12)
C7 0.0484(13) 0.0454(15) 0.0487(14) -0.0007(12) 0.0199(11) -0.0008(13)
C8 0.0501(14) 0.0572(18) 0.0513(15) 0.0025(13) 0.0149(12) 0.0094(14)
C10 0.0584(16) 0.0544(17) 0.0623(16) -0.0060(13) 0.0354(14) -0.0053(13)
C11 0.0754(19) 0.0503(17) 0.0748(18) 0.0023(14) 0.0473(17) 0.0024(14)
C12 0.074(2) 0.063(3) 0.0644(18) -0.0138(18) 0.0123(16) -0.0144(17)
C13 0.075(2) 0.083(3) 0.0654(18) 0.0040(18) 0.0356(16) 0.0042(18)
C14 0.0607(16) 0.0571(18) 0.0659(17) 0.0122(15) 0.0251(14) 0.0139(16)
C15 0.0634(16) 0.063(2) 0.0688(17) 0.0083(15) 0.0375(15) -0.0087(16)
C16 0.0611(18) 0.075(3) 0.080(2) 0.0078(16) 0.0365(16) 0.0064(18)
C17 0.090(3) 0.0463(19) 0.099(3) 0.0113(17) 0.028(3) 0.0046(18)
C18 0.078(3) 0.070(3) 0.121(4) 0.0082(19) 0.063(3) -0.003(3)
C19 0.107(3) 0.104(4) 0.073(3) -0.013(3) 0.053(3) -0.015(3)
C20 0.089(3) 0.112(4) 0.071(2) 0.014(3) 0.0374(19) -0.021(3)
C21 0.107(3) 0.079(3) 0.109(3) -0.012(3) 0.076(3) -0.028(3)
C22 0.129(4) 0.054(3) 0.130(4) 0.007(2) 0.081(3) -0.013(3)
C23 0.107(3) 0.047(2) 0.107(3) -0.0077(19) 0.029(3) -0.017(2)
C24 0.0674(19) 0.097(3) 0.094(3) 0.010(2) 0.0364(19) -0.011(3)

loop_
_atom_type_symbol
_atom_type_description
_atom_type_scat_dispersion_real
_atom_type_scat_dispersion_imag
_atom_type_scat_source
C C 0.0181 0.0091
;
International Tables for Crystallography
(1992, Vol. C, Tables 4.2.6.8 and 6.1.1.4)
;
H H 0.0000 0.0000
;
International Tables for Crystallography
(1992, Vol. C, Table 6.1.1.4)
;
O O 0.0492 0.0322
;
International Tables for Crystallography
(1992, Vol. C, Tables 4.2.6.8 and 6.1.1.4)
;
S S 0.3331 0.5567
;
International Tables for Crystallography
(1992, Vol. C, Tables 4.2.6.8 and 6.1.1.4)
;

loop_
_geom_angle_atom_site_label_1
_geom_angle_atom_site_label_2
_geom_angle_atom_site_label_3
_geom_angle
_geom_angle_publ_flag
C6 S1 C10 100.77(16) yes
C11 O2 C15 122.2(3) yes
O4 C3 C5 126.9(3) yes
O4 C3 C6 124.8(3) yes
C5 C3 C6 108.2(2) yes
C3 C5 C7 110.0(3) yes
C3 C5 C14 128.3(3) yes
C7 C5 C14 121.7(3) yes
S1 C6 C3 111.1(2) yes
S1 C6 C8 114.5(3) yes
S1 C6 C11 109.8(3) yes
C3 C6 C8 104.7(3) yes
C3 C6 C11 106.0(3) yes
C8 C6 C11 110.4(3) yes
C5 C7 C8 111.8(3) yes
C5 C7 C12 120.0(3) yes
C8 C7 C12 128.2(3) yes
C6 C8 C7 105.3(2) yes
S1 C10 C13 118.4(3) yes
S1 C10 C16 122.1(3) yes
C13 C10 C16 119.4(4) yes
O2 C11 O25 126.0(4) yes
O2 C11 C6 113.4(4) yes
O25 C11 C6 120.5(4) yes
C7 C12 C23 117.7(3) yes
C10 C13 C19 120.0(4) yes
C5 C14 C17 117.8(3) yes
O2 C15 C20 109.2(3) yes
O2 C15 C22 102.0(4) yes
O2 C15 C24 109.0(3) yes
C20 C15 C22 111.6(4) yes
C20 C15 C24 112.6(4) yes
C22 C15 C24 112.0(4) yes
C10 C16 C18 119.1(4) yes
C14 C17 C23 120.5(4) yes
C16 C18 C21 120.7(4) yes
C13 C19 C21 120.9(4) yes
C18 C21 C19 119.9(5) yes
C12 C23 C17 122.3(4) yes
C6 C8 H8A 110.684 no
C6 C8 H8B 110.683 no
C7 C8 H8A 110.686 no
C7 C8 H8B 110.680 no
H8A C8 H8B 108.794 no
C7 C12 H12 121.145 no
C23 C12 H12 121.152 no
C10 C13 H13 120.019 no
C19 C13 H13 120.015 no
C5 C14 H14 121.106 no
C17 C14 H14 121.109 no
C10 C16 H16 120.422 no
C18 C16 H16 120.430 no
C14 C17 H17 119.769 no
C23 C17 H17 119.769 no
C16 C18 H18 119.655 no
C21 C18 H18 119.657 no
C13 C19 H19 119.570 no
C21 C19 H19 119.568 no
C15 C20 H20A 109.471 no
C15 C20 H20B 109.470 no
C15 C20 H20C 109.476 no
H20A C20 H20B 109.470 no
H20A C20 H20C 109.473 no
H20B C20 H20C 109.467 no
C18 C21 H21 120.072 no
C19 C21 H21 120.067 no
C15 C22 H22A 109.465 no
C15 C22 H22B 109.469 no
C15 C22 H22C 109.470 no
H22A C22 H22B 109.472 no
H22A C22 H22C 109.473 no
H22B C22 H22C 109.479 no
C12 C23 H23 118.853 no
C17 C23 H23 118.858 no
C15 C24 H24A 109.473 no
C15 C24 H24B 109.465 no
C15 C24 H24C 109.471 no
H24A C24 H24B 109.473 no
H24A C24 H24C 109.472 no
H24B C24 H24C 109.473 no

loop_
_geom_bond_atom_site_label_1
_geom_bond_atom_site_label_2
_geom_bond_distance
_geom_bond_publ_flag
S1 C6 1.837(4) yes
S1 C10 1.780(4) yes
O2 C11 1.308(5) yes
O2 C15 1.500(5) yes
O4 C3 1.216(4) yes
O25 C11 1.196(6) yes
C3 C5 1.460(4) yes
C3 C6 1.544(4) yes
C5 C7 1.381(3) yes
C5 C14 1.393(5) yes
C6 C8 1.538(4) yes
C6 C11 1.527(6) yes
C7 C8 1.509(5) yes
C7 C12 1.377(5) yes
C10 C13 1.383(5) yes
C10 C16 1.382(5) yes
C12 C23 1.388(6) yes
C13 C19 1.375(7) yes
C14 C17 1.372(5) yes
C15 C20 1.507(5) yes
C15 C22 1.510(6) yes
C15 C24 1.509(5) yes
C16 C18 1.382(7) yes
C17 C23 1.365(6) yes
C18 C21 1.373(7) yes
C19 C21 1.346(7) yes
C8 H8A 0.970 no
C8 H8B 0.970 no
C12 H12 0.930 no
C13 H13 0.930 no
C14 H14 0.930 no
C16 H16 0.930 no
C17 H17 0.930 no
C18 H18 0.930 no
C19 H19 0.930 no
C20 H20A 0.960 no
C20 H20B 0.960 no
C20 H20C 0.960 no
C21 H21 0.930 no
C22 H22A 0.960 no
C22 H22B 0.960 no
C22 H22C 0.960 no
C23 H23 0.930 no
C24 H24A 0.960 no
C24 H24B 0.960 no
C24 H24C 0.960 no

loop_
_geom_contact_atom_site_label_1
_geom_contact_atom_site_label_2
_geom_contact_distance
_geom_contact_publ_flag
_geom_contact_site_symmetry_2
S1 O2 2.733(3) no .
S1 O4 3.236(3) no .
O2 C3 3.470(4) no .
O2 C8 3.432(4) no .
O4 O25 3.280(5) no .
O4 C7 3.498(4) no .
O4 C11 2.976(4) no .
O4 C14 3.055(5) no .
O25 C3 2.805(6) no .
O25 C5 3.490(5) no .
O25 C7 3.560(5) no .
O25 C8 2.982(6) no .
O25 C15 2.828(5) no .
O25 C20 3.004(6) no .
O25 C24 2.997(6) no .
C3 C10 3.316(5) no .
C3 C16 3.297(6) no .
C5 C11 3.430(5) no .
C5 C16 3.561(5) no .
C5 C23 2.714(5) no .
C6 C16 3.408(5) no .
C7 C11 3.449(5) no .
C7 C17 2.758(5) no .
C8 C10 3.084(5) no .
C8 C13 3.577(6) no .
C10 C21 2.756(7) no .
C11 C20 3.006(6) no .
C11 C24 2.994(6) no .
C12 C14 2.803(4) no .
C13 C18 2.735(6) no .
C16 C19 2.748(6) no .
O4 C17 3.269(5) no 2_656
O4 C19 3.388(6) no 1_556
O25 C22 3.592(7) no 2_546
C17 O4 3.269(5) no 2_646
C19 O4 3.388(6) no 1_554
C22 O25 3.592(7) no 2_556
S1 H8A 3.4679 no .
S1 H8B 2.7509 no .
S1 H13 2.7999 no .
S1 H16 2.8866 no .
O2 H8A 3.3586 no .
O2 H20A 2.5711 no .
O2 H20B 2.6965 no .
O2 H20C 3.2780 no .
O2 H22A 3.1951 no .
O2 H22B 2.4742 no .
O2 H22C 2.5169 no .
O2 H24A 2.5034 no .
O2 H24B 3.2604 no .
O2 H24C 2.7744 no .
O4 H14 2.8995 no .
O4 H16 3.0360 no .
O25 H8A 2.7139 no .
O25 H20A 3.3400 no .
O25 H20B 2.4553 no .
O25 H24A 3.1927 no .
O25 H24C 2.5346 no .
C3 H8A 3.0940 no .
C3 H8B 3.0885 no .
C3 H14 2.7992 no .
C3 H16 2.8685 no .
C5 H8A 3.0375 no .
C5 H8B 3.0297 no .
C5 H12 3.2351 no .
C5 H16 3.2704 no .
C5 H17 3.2132 no .
C6 H16 3.3384 no .
C7 H14 3.2618 no .
C7 H23 3.2051 no .
C8 H12 2.8182 no .
C10 H8B 2.6033 no .
C10 H18 3.2225 no .
C10 H19 3.2249 no .
C11 H8A 2.4713 no .
C11 H8B 3.2028 no .
C11 H20A 3.1499 no .
C11 H20B 2.8168 no .
C11 H24A 3.0131 no .
C11 H24C 2.9105 no .
C12 H8A 2.8812 no .
C12 H8B 2.8907 no .
C12 H17 3.2435 no .
C13 H8B 2.7774 no .
C13 H16 3.2303 no .
C13 H21 3.2055 no .
C14 H23 3.2076 no .
C16 H8B 3.4155 no .
C16 H13 3.2280 no .
C16 H21 3.2321 no .
C17 H12 3.2489 no .
C18 H19 3.1921 no .
C19 H18 3.1887 no .
C20 H22A 2.7283 no .
C20 H22B 3.3148 no .
C20 H22C 2.6397 no .
C20 H24A 3.3100 no .
C20 H24B 2.8297 no .
C20 H24C 2.5879 no .
C21 H13 3.2011 no .
C21 H16 3.2327 no .
C22 H20A 2.6860 no .
C22 H20B 3.3176 no .
C22 H20C 2.6789 no .
C22 H24A 2.7704 no .
C22 H24B 2.6180 no .
C22 H24C 3.3164 no .
C23 H14 3.2202 no .
C24 H20A 3.3247 no .
C24 H20B 2.6496 no .
C24 H20C 2.7538 no .
C24 H22A 2.6984 no .
C24 H22B 2.6840 no .
C24 H22C 3.3230 no .
H8A H12 2.9110 no .
H8B H12 2.9277 no .
H8B H13 2.8167 no .
H12 H23 2.3180 no .
H13 H19 2.2988 no .
H14 H17 2.3145 no .
H16 H18 2.3136 no .
H17 H23 2.2760 no .
H18 H21 2.2989 no .
H19 H21 2.2710 no .
H20A H22A 3.0353 no .
H20A H22B 3.5306 no .
H20A H22C 2.4748 no .
H20A H24C 3.4623 no .
H20B H22A 3.5850 no .
H20B H22C 3.5233 no .
H20B H24A 3.4523 no .
H20B H24B 3.0915 no .
H20B H24C 2.3708 no .
H20C H22A 2.5623 no .
H20C H22B 3.5686 no .
H20C H22C 2.8916 no .
H20C H24B 2.7428 no .
H20C H24C 2.8824 no .
H22A H24A 3.0969 no .
H22A H24B 2.4619 no .
H22A H24C 3.5195 no .
H22B H24A 2.6098 no .
H22B H24B 2.8466 no .
H22B H24C 3.5836 no .
H22C H24B 3.5100 no .
S1 H12 3.3491 no 2_555
S1 H14 3.3207 no 2_656
S1 H21 3.2205 no 2_655
S1 H24C 3.5011 no 1_655
O2 H12 3.1009 no 2_555
O2 H14 3.3130 no 2_656
O4 H14 3.4797 no 2_656
O4 H17 2.4085 no 2_656
O4 H19 2.6006 no 1_556
O4 H21 3.2736 no 1_556
O4 H22C 2.7358 no 2_646
O4 H24B 3.5968 no 2_546
O25 H16 3.4288 no 1_455
O25 H19 3.4537 no 1_556
O25 H20C 3.1063 no 2_546
O25 H22A 2.6984 no 2_546
C3 H17 3.5392 no 2_656
C3 H19 3.4201 no 1_556
C3 H22C 3.5780 no 2_646
C5 H20C 3.2275 no 2_546
C5 H24B 3.5602 no 2_546
C7 H18 3.4415 no 1_455
C7 H20C 3.1722 no 2_546
C8 H18 3.4424 no 1_455
C8 H22B 3.5013 no 2_545
C8 H23 2.9110 no 2_555
C12 H18 3.2251 no 1_455
C12 H20C 3.3929 no 2_546
C12 H22B 3.4374 no 2_545
C12 H24A 3.4381 no 2_545
C14 H20A 3.2724 no 2_646
C14 H20C 3.5098 no 2_546
C14 H24B 3.3105 no 2_546
C14 H24C 3.2753 no 2_546
C16 H8A 3.4764 no 1_655
C16 H20A 3.5524 no 2_646
C17 H19 3.3260 no 2_645
C17 H20B 3.4372 no 2_546
C17 H24C 3.5110 no 2_546
C18 H8A 2.9197 no 1_655
C18 H20C 3.5760 no 2_646
C19 H17 3.2110 no 2_655
C19 H24B 3.1207 no 2_545
C20 H13 3.4160 no 1_556
C20 H16 3.4636 no 2_656
C20 H18 3.3541 no 2_656
C21 H8A 3.4412 no 1_655
C21 H17 3.4764 no 2_655
C21 H24B 3.2256 no 2_545
C22 H12 3.5659 no 2_555
C22 H17 3.3612 no 1_565
C23 H8A 3.4274 no 2_545
C23 H8B 3.3124 no 2_545
C23 H13 3.5329 no 2_545
C23 H20B 3.4395 no 2_546
C24 H14 3.5598 no 2_556
H8A C16 3.4764 no 1_455
H8A C18 2.9197 no 1_455
H8A C21 3.4412 no 1_455
H8A C23 3.4274 no 2_555
H8A H18 2.6996 no 1_455
H8A H20C 3.5056 no 2_546
H8A H21 3.5817 no 1_455
H8A H22B 3.5623 no 2_545
H8A H23 2.5792 no 2_555
H8B C23 3.3124 no 2_555
H8B H22B 2.8451 no 2_545
H8B H23 2.4338 no 2_555
H12 S1 3.3491 no 2_545
H12 O2 3.1009 no 2_545
H12 C22 3.5659 no 2_545
H12 H13 3.4095 no 2_545
H12 H18 2.8957 no 1_455
H12 H21 3.3900 no 1_455
H12 H22B 2.7502 no 2_545
H12 H24A 3.1181 no 2_545
H13 C20 3.4160 no 1_554
H13 C23 3.5329 no 2_555
H13 H12 3.4095 no 2_555
H13 H18 3.0385 no 2_655
H13 H20A 3.1748 no 1_554
H13 H20B 2.9397 no 1_554
H13 H23 3.2173 no 2_555
H14 S1 3.3207 no 2_646
H14 O2 3.3130 no 2_646
H14 O4 3.4797 no 2_646
H14 C24 3.5598 no 2_546
H14 H20A 2.9161 no 2_646
H14 H22C 3.1394 no 2_646
H14 H24B 3.0912 no 2_546
H14 H24C 3.1215 no 2_546
H16 O25 3.4288 no 1_655
H16 C20 3.4636 no 2_646
H16 H20A 2.9354 no 2_646
H16 H20C 3.1270 no 2_646
H16 H22C 3.2723 no 2_646
H16 H24C 3.2818 no 1_655
H17 O4 2.4085 no 2_646
H17 C3 3.5392 no 2_646
H17 C19 3.2110 no 2_645
H17 C21 3.4764 no 2_645
H17 C22 3.3612 no 1_545
H17 H19 2.8166 no 2_645
H17 H21 3.3215 no 2_645
H17 H22A 3.3084 no 1_545
H17 H22B 3.3722 no 1_545
H17 H22C 2.8696 no 1_545
H17 H24C 3.5274 no 2_546
H18 C7 3.4415 no 1_655
H18 C8 3.4424 no 1_655
H18 C12 3.2251 no 1_655
H18 C20 3.3541 no 2_646
H18 H8A 2.6996 no 1_655
H18 H12 2.8957 no 1_655
H18 H13 3.0385 no 2_645
H18 H20A 3.0529 no 2_646
H18 H20C 2.8837 no 2_646
H19 O4 2.6006 no 1_554
H19 O25 3.4537 no 1_554
H19 C3 3.4201 no 1_554
H19 C17 3.3260 no 2_655
H19 H17 2.8166 no 2_655
H19 H20A 3.4550 no 1_554
H19 H20B 3.3285 no 1_554
H19 H22A 3.3755 no 2_545
H19 H24B 2.8835 no 2_545
H20A C14 3.2724 no 2_656
H20A C16 3.5524 no 2_656
H20A H13 3.1748 no 1_556
H20A H14 2.9161 no 2_656
H20A H16 2.9354 no 2_656
H20A H18 3.0529 no 2_656
H20A H19 3.4550 no 1_556
H20B C17 3.4372 no 2_556
H20B C23 3.4395 no 2_556
H20B H13 2.9397 no 1_556
H20B H19 3.3285 no 1_556
H20B H22A 3.3287 no 2_546
H20C O25 3.1063 no 2_556
H20C C5 3.2275 no 2_556
H20C C7 3.1722 no 2_556
H20C C12 3.3929 no 2_556
H20C C14 3.5098 no 2_556
H20C C18 3.5760 no 2_656
H20C H8A 3.5056 no 2_556
H20C H16 3.1270 no 2_656
H20C H18 2.8837 no 2_656
H21 S1 3.2205 no 2_645
H21 O4 3.2736 no 1_554
H21 H8A 3.5817 no 1_655
H21 H12 3.3900 no 1_655
H21 H17 3.3215 no 2_655
H21 H22B 3.1907 no 2_645
H21 H22C 3.1168 no 2_645
H21 H24B 3.0624 no 2_545
H22A O25 2.6984 no 2_556
H22A H17 3.3084 no 1_565
H22A H19 3.3755 no 2_555
H22A H20B 3.3287 no 2_556
H22A H23 3.5774 no 1_565
H22B C8 3.5013 no 2_555
H22B C12 3.4374 no 2_555
H22B H8A 3.5623 no 2_555
H22B H8B 2.8451 no 2_555
H22B H12 2.7502 no 2_555
H22B H17 3.3722 no 1_565
H22B H21 3.1907 no 2_655
H22B H23 3.1232 no 1_565
H22C O4 2.7358 no 2_656
H22C C3 3.5780 no 2_656
H22C H14 3.1394 no 2_656
H22C H16 3.2723 no 2_656
H22C H17 2.8696 no 1_565
H22C H21 3.1168 no 2_655
H23 C8 2.9110 no 2_545
H23 H8A 2.5792 no 2_545
H23 H8B 2.4338 no 2_545
H23 H13 3.2173 no 2_545
H23 H22A 3.5774 no 1_545
H23 H22B 3.1232 no 1_545
H24A C12 3.4381 no 2_555
H24A H12 3.1181 no 2_555
H24B O4 3.5968 no 2_556
H24B C5 3.5602 no 2_556
H24B C14 3.3105 no 2_556
H24B C19 3.1207 no 2_555
H24B C21 3.2256 no 2_555
H24B H14 3.0912 no 2_556
H24B H19 2.8835 no 2_555
H24B H21 3.0624 no 2_555
H24C S1 3.5011 no 1_455
H24C C14 3.2753 no 2_556
H24C C17 3.5110 no 2_556
H24C H14 3.1215 no 2_556
H24C H16 3.2818 no 1_455
H24C H17 3.5274 no 2_556

loop_
_geom_torsion_atom_site_label_1
_geom_torsion_atom_site_label_2
_geom_torsion_atom_site_label_3
_geom_torsion_atom_site_label_4
_geom_torsion
_geom_torsion_publ_flag
C6 S1 C10 C13 108.4(3) no
C6 S1 C10 C16 -73.8(3) no
C10 S1 C6 C3 72.03(19) no
C10 S1 C6 C8 -46.3(2) no
C10 S1 C6 C11 -171.07(14) no
C11 O2 C15 C20 62.2(3) no
C11 O2 C15 C22 -179.7(2) no
C11 O2 C15 C24 -61.2(3) no
C15 O2 C11 O25 -0.8(4) no
C15 O2 C11 C6 178.84(18) no
O4 C3 C5 C7 178.5(4) no
O4 C3 C5 C14 -0.3(6) no
O4 C3 C6 S1 56.9(4) no
O4 C3 C6 C8 -179.0(3) no
O4 C3 C6 C11 -62.3(4) no
C5 C3 C6 S1 -124.1(3) no
C5 C3 C6 C8 -0.1(4) no
C5 C3 C6 C11 116.6(3) no
C6 C3 C5 C7 -0.4(4) no
C6 C3 C5 C14 -179.2(3) no
C3 C5 C7 C8 0.7(4) no
C3 C5 C7 C12 -179.1(3) no
C3 C5 C14 C17 179.3(3) no
C7 C5 C14 C17 0.6(5) no
C14 C5 C7 C8 179.6(3) no
C14 C5 C7 C12 -0.2(5) no
S1 C6 C8 C7 122.3(2) no
S1 C6 C11 O2 9.9(3) no
S1 C6 C11 O25 -170.4(2) no
C3 C6 C8 C7 0.4(3) no
C3 C6 C11 O2 129.9(3) no
C3 C6 C11 O25 -50.4(4) no
C8 C6 C11 O2 -117.3(3) no
C8 C6 C11 O25 62.4(4) no
C11 C6 C8 C7 -113.2(3) no
C5 C7 C8 C6 -0.7(4) no
C5 C7 C12 C23 -0.2(5) no
C8 C7 C12 C23 -180.0(3) no
C12 C7 C8 C6 179.1(4) no
S1 C10 C13 C19 178.9(3) no
S1 C10 C16 C18 179.7(3) no
C13 C10 C16 C18 -2.5(5) no
C16 C10 C13 C19 1.0(6) no
C7 C12 C23 C17 0.2(7) no
C10 C13 C19 C21 0.8(7) no
C5 C14 C17 C23 -0.6(6) no
C10 C16 C18 C21 2.2(6) no
C14 C17 C23 C12 0.2(8) no
C16 C18 C21 C19 -0.4(7) no
C13 C19 C21 C18 -1.1(7) no
